data_7717491
loop_
_publ_author_name
'Miao, Linkun'
'Yeganeh, Amir'
'Yeung, Jason'
'Stephan, Douglas W.'

_publ_section_title
;
 Synthesis and N-C Bond Cleavage Reactions for Cyclic Phosphazenium
 Dications
;
_journal_name_full 'Dalton Transactions'
_journal_paper_doi 10.1039/D4DT02990A
_journal_year 2024
_chemical_formula_moiety '0.5(C34 H37 N2 P2), Cl, C H2 Cl2'
_chemical_formula_sum 'C18 H20.5 Cl3 N P'
_chemical_formula_weight 388.17
_space_group_crystal_system triclinic
_space_group_IT_number 2
_space_group_name_Hall '-P 1'
_space_group_name_H-M_alt 'P -1'
_atom_sites_solution_hydrogens geom
_audit_creation_date 2023-08-03
_audit_creation_method
;
Olex2 1.5
(compiled 2023.03.06 svn.rbb2c1857 for OlexSys, GUI svn.r6748)
;
_audit_update_record
;
2024-10-09 deposited with the CCDC.	2024-11-13 downloaded from the CCDC.
;
_cell_angle_alpha 78.484(15)
_cell_angle_beta 81.149(19)
_cell_angle_gamma 67.190(15)
_cell_formula_units_Z 4
_cell_length_a 9.434(3)
_cell_length_b 9.825(2)
_cell_length_c 22.843(6)
_cell_measurement_reflns_used 3227
_cell_measurement_temperature 149.89
_cell_measurement_theta_max 26.10
_cell_measurement_theta_min 2.32
_cell_volume 1905.6(9)
_computing_molecular_graphics 'Olex2 1.5 (Dolomanov et al., 2009)'
_computing_publication_material 'Olex2 1.5 (Dolomanov et al., 2009)'
_computing_structure_refinement 'XL  (Sheldrick, 2008)'
_diffrn_ambient_temperature 149.89
_diffrn_measured_fraction_theta_full 0.999
_diffrn_measured_fraction_theta_max 0.999
_diffrn_measurement_device_type 'Bruker APEX-II CCD'
_diffrn_measurement_method '\f and \w scans'
_diffrn_radiation_monochromator graphite
_diffrn_radiation_type MoK\a
_diffrn_radiation_wavelength 0.71073
_diffrn_reflns_av_R_equivalents 0.1235
_diffrn_reflns_av_unetI/netI 0.1107
_diffrn_reflns_Laue_measured_fraction_full 0.999
_diffrn_reflns_Laue_measured_fraction_max 0.999
_diffrn_reflns_limit_h_max 11
_diffrn_reflns_limit_h_min -11
_diffrn_reflns_limit_k_max 11
_diffrn_reflns_limit_k_min -11
_diffrn_reflns_limit_l_max 27
_diffrn_reflns_limit_l_min -27
_diffrn_reflns_number 28713
_diffrn_reflns_point_group_measured_fraction_full 0.999
_diffrn_reflns_point_group_measured_fraction_max 0.999
_diffrn_reflns_theta_full 24.998
_diffrn_reflns_theta_max 24.998
_diffrn_reflns_theta_min 0.913
_diffrn_source_current 30.0
_diffrn_source_power 1.5
_diffrn_source_voltage 50.0
_diffrn_standards_number 0
_exptl_absorpt_coefficient_mu 0.563
_exptl_absorpt_correction_type none
_exptl_crystal_density_diffrn 1.353
_exptl_crystal_description blocks
_exptl_crystal_F_000 806
_exptl_crystal_size_max 0.3
_exptl_crystal_size_mid 0.1
_exptl_crystal_size_min 0.01
_refine_diff_density_max 0.475
_refine_diff_density_min -0.784
_refine_diff_density_rms 0.092
_refine_ls_extinction_method none
_refine_ls_goodness_of_fit_ref 1.014
_refine_ls_hydrogen_treatment constr
_refine_ls_matrix_type full
_refine_ls_number_parameters 419
_refine_ls_number_reflns 6719
_refine_ls_number_restraints 0
_refine_ls_restrained_S_all 1.014
_refine_ls_R_factor_all 0.1031
_refine_ls_R_factor_gt 0.0600
_refine_ls_shift/su_max 0.001
_refine_ls_shift/su_mean 0.000
_refine_ls_structure_factor_coef Fsqd
_refine_ls_weighting_details 'w=1/[\s^2^(Fo^2^)+(0.0777P)^2^+0.0410P] where P=(Fo^2^+2Fc^2^)/3'
_refine_ls_weighting_scheme calc
_refine_ls_wR_factor_gt 0.1432
_refine_ls_wR_factor_ref 0.1702
_reflns_Friedel_coverage 0.000
_reflns_number_gt 4423
_reflns_number_total 6719
_reflns_threshold_expression 'I > 2\s(I)'
_cod_data_source_file d4dt02990a2.cif
_cod_data_source_block 1
_cod_original_cell_volume 1905.5(8)
_cod_original_formula_sum 'C18 H20.50 Cl3 N P'
_cod_database_code 7717491
_shelx_shelxl_version_number 2018/3
_shelx_space_group_comment
;
The symmetry employed for this shelxl refinement is uniquely defined
by the following loop, which should always be used as a source of
symmetry information in preference to the above space-group names.
They are only intended as comments.
;
_shelx_estimated_absorpt_t_max 0.994
_shelx_estimated_absorpt_t_min 0.849
_olex2_refinement_description
;
1. Fixed Uiso
 At 1.2 times of:
  All C(H) groups, All C(H,H) groups
 At 1.5 times of:
  All C(H,H,H) groups
2.a Secondary CH2 refined with riding coordinates:
 C37(H37A,H37B), C40(H40A,H40B), C2(H2A,H2B)
2.b Aromatic/amide H refined with riding coordinates:
 C5(H5), C8(H8), C9(H9), C10(H10), C13(H13), C14(H14), C18(H18), C19(H19),
 C20(H20), C21(H21), C22(H22), C23(H23), C24(H24), C25(H25), C26(H26), C27(H27),
  C28(H28), C29(H29), C30(H30), C31(H31), C34(H34), C38(H38), C39(H39)
2.c Idealised Me refined as rotating group:
 C15(H15A,H15B,H15C), C16(H16A,H16B,H16C), C33(H33A,H33B,H33C), C35(H35A,H35B,
 H35C)
;
_olex2_submission_special_instructions 'No special instructions were received'

loop_
_space_group_symop_operation_xyz
'x, y, z'
'-x, -y, -z'

loop_
_atom_site_label
_atom_site_type_symbol
_atom_site_fract_x
_atom_site_fract_y
_atom_site_fract_z
_atom_site_U_iso_or_equiv
_atom_site_adp_type
_atom_site_occupancy
_atom_site_site_symmetry_order
_atom_site_calc_flag
_atom_site_refinement_flags_posn
_atom_site_refinement_flags_adp
_atom_site_refinement_flags_occupancy
_atom_site_disorder_assembly
_atom_site_disorder_group
P1 P 0.31238(12) 0.30155(10) 0.17660(5) 0.0168(3) Uani 1 1 d . . . . .
P2 P 0.56119(12) 0.18173(10) 0.30503(5) 0.0167(3) Uani 1 1 d . . . . .
N2 N 0.5268(4) 0.3572(3) 0.27657(15) 0.0205(8) Uani 1 1 d . . . . .
N3 N 0.2172(4) 0.3001(3) 0.12248(15) 0.0222(8) Uani 1 1 d . . . . .
C4 C 0.1670(5) 0.4047(4) 0.22819(19) 0.0198(9) Uani 1 1 d . . . . .
C5 C 0.3873(5) 0.0045(4) 0.19241(18) 0.0190(9) Uani 1 1 d . . . . .
H5 H 0.323236 0.033646 0.160343 0.023 Uiso 1 1 calc R U . . .
C6 C 0.4565(5) 0.3744(4) 0.14085(18) 0.0198(9) Uani 1 1 d . . . . .
C7 C 0.5079(5) 0.0695(4) 0.26345(18) 0.0185(9) Uani 1 1 d . . . . .
C8 C 0.8624(5) 0.0327(4) 0.25758(19) 0.0242(10) Uani 1 1 d . . . . .
H8 H 0.816481 0.041672 0.222100 0.029 Uiso 1 1 calc R U . . .
C9 C 0.8378(5) 0.0741(4) 0.3596(2) 0.0257(10) Uani 1 1 d . . . . .
H9 H 0.776389 0.111539 0.394069 0.031 Uiso 1 1 calc R U . . .
C10 C 0.5703(5) -0.0827(4) 0.28632(18) 0.0210(9) Uani 1 1 d . . . . .
H10 H 0.633304 -0.114039 0.318855 0.025 Uiso 1 1 calc R U . . .
C11 C 0.4128(4) 0.1142(4) 0.21499(17) 0.0162(9) Uani 1 1 d . . . . .
C12 C 0.7684(5) 0.0879(4) 0.30767(18) 0.0189(9) Uani 1 1 d . . . . .
C13 C 0.4196(5) 0.5281(4) 0.12122(19) 0.0249(10) Uani 1 1 d . . . . .
H13 H 0.319601 0.597870 0.130718 0.030 Uiso 1 1 calc R U . . .
C14 C 0.0799(5) 0.5559(4) 0.2109(2) 0.0256(10) Uani 1 1 d . . . . .
H14 H 0.100683 0.606225 0.172447 0.031 Uiso 1 1 calc R U . . .
C15 C 0.6521(5) 0.4060(4) 0.2455(2) 0.0263(10) Uani 1 1 d . . . . .
H15A H 0.696068 0.437121 0.274356 0.039 Uiso 1 1 calc R U . . .
H15B H 0.610885 0.490298 0.213787 0.039 Uiso 1 1 calc R U . . .
H15C H 0.732691 0.323134 0.227906 0.039 Uiso 1 1 calc R U . . .
C16 C 0.3920(5) 0.4838(4) 0.2981(2) 0.0245(10) Uani 1 1 d . . . . .
H16A H 0.314601 0.445795 0.320846 0.037 Uiso 1 1 calc R U . . .
H16B H 0.346659 0.556991 0.263558 0.037 Uiso 1 1 calc R U . . .
H16C H 0.426371 0.531563 0.323859 0.037 Uiso 1 1 calc R U . . .
C17 C 0.4659(5) 0.1716(4) 0.37880(18) 0.0197(9) Uani 1 1 d . . . . .
C18 C 0.1324(5) 0.3301(4) 0.28364(19) 0.0229(10) Uani 1 1 d . . . . .
H18 H 0.190031 0.226748 0.294704 0.027 Uiso 1 1 calc R U . . .
C19 C 0.6032(5) 0.2726(4) 0.12554(18) 0.0219(10) Uani 1 1 d . . . . .
H19 H 0.627965 0.168603 0.138576 0.026 Uiso 1 1 calc R U . . .
C20 C 0.3781(5) 0.0828(4) 0.39904(19) 0.0250(10) Uani 1 1 d . . . . .
H20 H 0.365849 0.024268 0.373133 0.030 Uiso 1 1 calc R U . . .
C21 C 0.7119(5) 0.3235(5) 0.0915(2) 0.0334(11) Uani 1 1 d . . . . .
H21 H 0.811033 0.254306 0.080498 0.040 Uiso 1 1 calc R U . . .
C22 C 0.5430(5) -0.1888(4) 0.26291(19) 0.0229(10) Uani 1 1 d . . . . .
H22 H 0.586366 -0.291309 0.279562 0.027 Uiso 1 1 calc R U . . .
C23 C 0.9971(5) 0.0051(5) 0.3603(2) 0.0356(12) Uani 1 1 d . . . . .
H23 H 1.043905 -0.005051 0.395670 0.043 Uiso 1 1 calc R U . . .
C24 C 0.4529(5) -0.1458(4) 0.21544(19) 0.0224(10) Uani 1 1 d . . . . .
H24 H 0.435870 -0.218586 0.198638 0.027 Uiso 1 1 calc R U . . .
C25 C 0.0137(5) 0.4068(5) 0.3229(2) 0.0305(11) Uani 1 1 d . . . . .
H25 H -0.010306 0.356080 0.360710 0.037 Uiso 1 1 calc R U . . .
C26 C 1.0881(5) -0.0486(5) 0.3106(2) 0.0327(11) Uani 1 1 d . . . . .
H26 H 1.196841 -0.095158 0.311686 0.039 Uiso 1 1 calc R U . . .
C27 C 1.0199(5) -0.0343(4) 0.2585(2) 0.0294(11) Uani 1 1 d . . . . .
H27 H 1.082017 -0.070713 0.223953 0.035 Uiso 1 1 calc R U . . .
C28 C 0.4839(5) 0.2577(4) 0.41728(19) 0.0271(11) Uani 1 1 d . . . . .
H28 H 0.541770 0.320052 0.403520 0.033 Uiso 1 1 calc R U . . .
C29 C 0.4165(5) 0.2507(5) 0.4754(2) 0.0325(12) Uani 1 1 d . . . . .
H29 H 0.431284 0.305643 0.502170 0.039 Uiso 1 1 calc R U . . .
C30 C -0.0375(5) 0.6313(5) 0.2507(2) 0.0334(12) Uani 1 1 d . . . . .
H30 H -0.096393 0.734330 0.239732 0.040 Uiso 1 1 calc R U . . .
C31 C 0.3087(5) 0.0802(5) 0.4571(2) 0.0354(12) Uani 1 1 d . . . . .
H31 H 0.247962 0.020549 0.470981 0.042 Uiso 1 1 calc R U . . .
C33 C 0.0630(5) 0.2927(5) 0.1338(2) 0.0303(11) Uani 1 1 d . . . . .
H33A H 0.023389 0.306534 0.175294 0.046 Uiso 1 1 calc R U . . .
H33B H 0.068833 0.195020 0.127226 0.046 Uiso 1 1 calc R U . . .
H33C H -0.006393 0.371651 0.106379 0.046 Uiso 1 1 calc R U . . .
C34 C 0.5319(5) 0.5760(5) 0.0877(2) 0.0333(11) Uani 1 1 d . . . . .
H34 H 0.508956 0.679724 0.074524 0.040 Uiso 1 1 calc R U . . .
C35 C 0.2944(6) 0.2581(5) 0.06428(19) 0.0336(11) Uani 1 1 d . . . . .
H35A H 0.228026 0.319770 0.032377 0.050 Uiso 1 1 calc R U . . .
H35B H 0.314278 0.152486 0.064253 0.050 Uiso 1 1 calc R U . . .
H35C H 0.392378 0.273885 0.057375 0.050 Uiso 1 1 calc R U . . .
C37 C -0.0693(5) 0.5572(5) 0.3065(2) 0.0315(11) Uani 1 1 d . . . . .
H37A H -0.057983 0.610201 0.336989 0.038 Uiso 1 1 calc R U . . .
H37B H -0.179556 0.570196 0.309647 0.038 Uiso 1 1 calc R U . . .
C38 C 0.3279(6) 0.1644(5) 0.4947(2) 0.0363(12) Uani 1 1 d . . . . .
H38 H 0.279487 0.162923 0.534392 0.044 Uiso 1 1 calc R U . . .
C39 C 0.6769(6) 0.4743(5) 0.0734(2) 0.0364(12) Uani 1 1 d . . . . .
H39 H 0.753054 0.508760 0.050789 0.044 Uiso 1 1 calc R U . . .
Cl1 Cl 0.17304(15) -0.08907(12) 0.10556(6) 0.0384(3) Uani 1 1 d . . . . .
Cl2 Cl 0.99549(15) 0.33208(13) -0.04097(6) 0.0396(3) Uani 1 1 d . . . . .
Cl4 Cl 1.2814(2) 0.12217(18) -0.08909(9) 0.0816(6) Uani 1 1 d . . . . .
C40 C 1.1071(5) 0.1401(5) -0.0434(2) 0.0332(11) Uani 1 1 d . . . . .
H40A H 1.130588 0.086882 -0.002365 0.040 Uiso 1 1 calc R U . . .
H40B H 1.047926 0.094501 -0.059915 0.040 Uiso 1 1 calc R U . . .
Cl5 Cl 0.41496(15) 0.41019(13) 0.60284(5) 0.0367(3) Uani 1 1 d . . . . .
Cl3 Cl 0.09197(17) 0.60533(14) 0.42932(6) 0.0517(4) Uani 1 1 d . . . . .
Cl6 Cl 0.11366(16) 0.78973(13) 0.51099(6) 0.0434(4) Uani 1 1 d . . . . .
C2 C 0.2071(6) 0.6212(5) 0.4795(2) 0.0409(13) Uani 1 1 d . . . . .
H2A H 0.307076 0.619929 0.458090 0.049 Uiso 1 1 calc R U . . .
H2B H 0.228338 0.534497 0.512103 0.049 Uiso 1 1 calc R U . . .

loop_
_atom_site_aniso_label
_atom_site_aniso_U_11
_atom_site_aniso_U_22
_atom_site_aniso_U_33
_atom_site_aniso_U_23
_atom_site_aniso_U_13
_atom_site_aniso_U_12
P1 0.0166(6) 0.0151(5) 0.0190(6) 0.0001(4) -0.0040(5) -0.0068(4)
P2 0.0190(6) 0.0153(5) 0.0179(6) -0.0024(4) -0.0041(5) -0.0075(4)
N2 0.026(2) 0.0154(16) 0.0224(19) -0.0034(14) -0.0043(16) -0.0092(15)
N3 0.022(2) 0.0235(18) 0.023(2) -0.0005(15) -0.0078(16) -0.0099(16)
C4 0.013(2) 0.0175(19) 0.029(2) -0.0032(18) -0.0030(18) -0.0061(17)
C5 0.021(2) 0.020(2) 0.018(2) -0.0045(17) 0.0005(18) -0.0104(18)
C6 0.018(2) 0.021(2) 0.022(2) -0.0015(18) -0.0031(18) -0.0101(18)
C7 0.019(2) 0.0130(19) 0.022(2) -0.0017(17) 0.0014(18) -0.0062(17)
C8 0.025(2) 0.022(2) 0.023(2) 0.0007(18) -0.006(2) -0.0077(19)
C9 0.021(2) 0.034(2) 0.023(2) -0.002(2) -0.0032(19) -0.011(2)
C10 0.022(2) 0.019(2) 0.021(2) -0.0026(17) -0.0051(19) -0.0063(18)
C11 0.016(2) 0.0190(19) 0.016(2) -0.0023(17) 0.0003(17) -0.0089(17)
C12 0.022(2) 0.0171(19) 0.021(2) -0.0007(17) -0.0044(19) -0.0105(18)
C13 0.024(2) 0.022(2) 0.028(2) 0.0017(19) -0.005(2) -0.0092(19)
C14 0.020(2) 0.021(2) 0.033(3) -0.0041(19) -0.001(2) -0.0062(19)
C15 0.029(3) 0.021(2) 0.032(3) 0.0001(19) 0.000(2) -0.015(2)
C16 0.024(2) 0.0158(19) 0.035(3) -0.0051(19) -0.007(2) -0.0058(18)
C17 0.018(2) 0.022(2) 0.018(2) -0.0012(18) -0.0016(18) -0.0073(18)
C18 0.020(2) 0.021(2) 0.027(2) 0.0014(19) 0.001(2) -0.0099(18)
C19 0.021(2) 0.022(2) 0.023(2) -0.0029(18) -0.0014(19) -0.0087(18)
C20 0.022(2) 0.025(2) 0.025(2) 0.0021(19) -0.004(2) -0.0085(19)
C21 0.026(3) 0.042(3) 0.029(3) -0.002(2) 0.000(2) -0.012(2)
C22 0.026(2) 0.0121(19) 0.029(3) -0.0026(18) -0.005(2) -0.0045(18)
C23 0.028(3) 0.052(3) 0.030(3) -0.005(2) -0.015(2) -0.013(2)
C24 0.026(2) 0.020(2) 0.025(2) -0.0081(18) 0.000(2) -0.0110(19)
C25 0.029(3) 0.037(3) 0.028(3) -0.005(2) -0.003(2) -0.015(2)
C26 0.018(2) 0.034(3) 0.044(3) -0.004(2) -0.002(2) -0.008(2)
C27 0.028(3) 0.028(2) 0.035(3) -0.008(2) 0.003(2) -0.013(2)
C28 0.032(3) 0.018(2) 0.027(3) -0.0067(19) -0.006(2) -0.0020(19)
C29 0.034(3) 0.028(2) 0.024(3) -0.009(2) -0.008(2) 0.005(2)
C30 0.023(3) 0.021(2) 0.054(3) -0.011(2) 0.002(2) -0.004(2)
C31 0.026(3) 0.040(3) 0.034(3) 0.007(2) -0.002(2) -0.013(2)
C33 0.027(3) 0.031(2) 0.038(3) -0.001(2) -0.012(2) -0.015(2)
C34 0.033(3) 0.029(2) 0.037(3) 0.008(2) -0.006(2) -0.016(2)
C35 0.040(3) 0.048(3) 0.018(2) -0.004(2) -0.005(2) -0.022(2)
C37 0.021(2) 0.040(3) 0.039(3) -0.018(2) 0.000(2) -0.012(2)
C38 0.034(3) 0.039(3) 0.022(3) 0.003(2) 0.001(2) -0.004(2)
C39 0.035(3) 0.041(3) 0.034(3) 0.006(2) -0.002(2) -0.021(2)
Cl1 0.0491(8) 0.0302(6) 0.0425(7) -0.0056(5) -0.0203(6) -0.0155(6)
Cl2 0.0407(7) 0.0372(6) 0.0403(7) -0.0084(6) -0.0083(6) -0.0106(6)
Cl4 0.0592(11) 0.0679(10) 0.1212(16) -0.0473(10) 0.0473(11) -0.0317(9)
C40 0.033(3) 0.033(2) 0.039(3) -0.004(2) 0.000(2) -0.020(2)
Cl5 0.0447(8) 0.0542(7) 0.0221(6) -0.0055(5) -0.0014(5) -0.0308(6)
Cl3 0.0549(9) 0.0475(8) 0.0538(9) -0.0173(7) -0.0166(7) -0.0111(7)
Cl6 0.0508(8) 0.0360(6) 0.0417(8) -0.0134(6) -0.0042(6) -0.0104(6)
C2 0.041(3) 0.041(3) 0.034(3) -0.015(2) -0.008(2) -0.001(2)

loop_
_atom_type_symbol
_atom_type_description
_atom_type_scat_dispersion_real
_atom_type_scat_dispersion_imag
_atom_type_scat_source
C C 0.0033 0.0016 'International Tables Vol C Tables 4.2.6.8 and 6.1.1.4'
H H 0.0000 0.0000 'International Tables Vol C Tables 4.2.6.8 and 6.1.1.4'
Cl Cl 0.1484 0.1585 'International Tables Vol C Tables 4.2.6.8 and 6.1.1.4'
N N 0.0061 0.0033 'International Tables Vol C Tables 4.2.6.8 and 6.1.1.4'
P P 0.1023 0.0942 'International Tables Vol C Tables 4.2.6.8 and 6.1.1.4'

loop_
_geom_angle_atom_site_label_1
_geom_angle_atom_site_label_2
_geom_angle_atom_site_label_3
_geom_angle
_geom_angle_site_symmetry_1
_geom_angle_site_symmetry_3
_geom_angle_publ_flag
N3 P1 C4 104.62(19) . . ?
N3 P1 C6 105.76(18) . . ?
N3 P1 C11 112.07(17) . . ?
C4 P1 C6 118.44(18) . . ?
C4 P1 C11 108.81(18) . . ?
C6 P1 C11 107.18(18) . . ?
N2 P2 C7 117.83(17) . . ?
N2 P2 C12 107.62(18) . . ?
N2 P2 C17 109.23(17) . . ?
C12 P2 C7 104.04(18) . . ?
C17 P2 C7 107.50(19) . . ?
C17 P2 C12 110.43(19) . . ?
C15 N2 P2 121.0(3) . . ?
C15 N2 C16 111.9(3) . . ?
C16 N2 P2 123.3(3) . . ?
C33 N3 P1 122.1(3) . . ?
C33 N3 C35 112.9(3) . . ?
C35 N3 P1 122.3(3) . . ?
C14 C4 P1 120.2(3) . . ?
C18 C4 P1 119.2(3) . . ?
C18 C4 C14 120.3(4) . . ?
C11 C5 H5 119.1 . . ?
C24 C5 H5 119.1 . . ?
C24 C5 C11 121.9(4) . . ?
C13 C6 P1 121.5(3) . . ?
C19 C6 P1 118.0(3) . . ?
C19 C6 C13 120.0(4) . . ?
C10 C7 P2 111.4(3) . . ?
C10 C7 C11 118.2(3) . . ?
C11 C7 P2 130.4(3) . . ?
C12 C8 H8 119.3 . . ?
C27 C8 H8 119.3 . . ?
C27 C8 C12 121.5(4) . . ?
C12 C9 H9 120.2 . . ?
C23 C9 H9 120.2 . . ?
C23 C9 C12 119.6(4) . . ?
C7 C10 H10 119.1 . . ?
C22 C10 C7 121.8(4) . . ?
C22 C10 H10 119.1 . . ?
C5 C11 P1 112.5(3) . . ?
C5 C11 C7 118.6(3) . . ?
C7 C11 P1 128.9(3) . . ?
C8 C12 P2 121.0(3) . . ?
C8 C12 C9 118.6(4) . . ?
C9 C12 P2 120.3(3) . . ?
C6 C13 H13 120.6 . . ?
C34 C13 C6 118.8(4) . . ?
C34 C13 H13 120.6 . . ?
C4 C14 H14 120.5 . . ?
C30 C14 C4 119.0(4) . . ?
C30 C14 H14 120.5 . . ?
N2 C15 H15A 109.5 . . ?
N2 C15 H15B 109.5 . . ?
N2 C15 H15C 109.5 . . ?
H15A C15 H15B 109.5 . . ?
H15A C15 H15C 109.5 . . ?
H15B C15 H15C 109.5 . . ?
N2 C16 H16A 109.5 . . ?
N2 C16 H16B 109.5 . . ?
N2 C16 H16C 109.5 . . ?
H16A C16 H16B 109.5 . . ?
H16A C16 H16C 109.5 . . ?
H16B C16 H16C 109.5 . . ?
C20 C17 P2 123.2(3) . . ?
C20 C17 C28 119.9(4) . . ?
C28 C17 P2 116.8(3) . . ?
C4 C18 H18 120.0 . . ?
C25 C18 C4 120.0(4) . . ?
C25 C18 H18 120.0 . . ?
C6 C19 H19 120.0 . . ?
C21 C19 C6 119.9(4) . . ?
C21 C19 H19 120.0 . . ?
C17 C20 H20 120.1 . . ?
C31 C20 C17 119.7(4) . . ?
C31 C20 H20 120.1 . . ?
C19 C21 H21 120.0 . . ?
C39 C21 C19 120.1(4) . . ?
C39 C21 H21 120.0 . . ?
C10 C22 H22 120.0 . . ?
C24 C22 C10 120.0(4) . . ?
C24 C22 H22 120.0 . . ?
C9 C23 H23 119.5 . . ?
C26 C23 C9 121.1(4) . . ?
C26 C23 H23 119.5 . . ?
C5 C24 H24 120.3 . . ?
C22 C24 C5 119.5(4) . . ?
C22 C24 H24 120.3 . . ?
C18 C25 H25 120.2 . . ?
C37 C25 C18 119.6(4) . . ?
C37 C25 H25 120.2 . . ?
C23 C26 H26 120.1 . . ?
C23 C26 C27 119.7(4) . . ?
C27 C26 H26 120.1 . . ?
C8 C27 C26 119.6(4) . . ?
C8 C27 H27 120.2 . . ?
C26 C27 H27 120.2 . . ?
C17 C28 H28 120.4 . . ?
C29 C28 C17 119.3(4) . . ?
C29 C28 H28 120.4 . . ?
C28 C29 H29 119.8 . . ?
C38 C29 C28 120.4(4) . . ?
C38 C29 H29 119.8 . . ?
C14 C30 H30 119.8 . . ?
C37 C30 C14 120.5(4) . . ?
C37 C30 H30 119.8 . . ?
C20 C31 H31 120.0 . . ?
C38 C31 C20 119.9(5) . . ?
C38 C31 H31 120.0 . . ?
N3 C33 H33A 109.5 . . ?
N3 C33 H33B 109.5 . . ?
N3 C33 H33C 109.5 . . ?
H33A C33 H33B 109.5 . . ?
H33A C33 H33C 109.5 . . ?
H33B C33 H33C 109.5 . . ?
C13 C34 H34 119.7 . . ?
C39 C34 C13 120.6(4) . . ?
C39 C34 H34 119.7 . . ?
N3 C35 H35A 109.5 . . ?
N3 C35 H35B 109.5 . . ?
N3 C35 H35C 109.5 . . ?
H35A C35 H35B 109.5 . . ?
H35A C35 H35C 109.5 . . ?
H35B C35 H35C 109.5 . . ?
C25 C37 C30 120.5(4) . . ?
C25 C37 H37A 107.2 . . ?
C25 C37 H37B 107.2 . . ?
C30 C37 H37A 107.2 . . ?
C30 C37 H37B 107.2 . . ?
H37A C37 H37B 106.8 . . ?
C29 C38 C31 120.7(4) . . ?
C29 C38 H38 119.6 . . ?
C31 C38 H38 119.6 . . ?
C21 C39 C34 120.6(5) . . ?
C21 C39 H39 119.7 . . ?
C34 C39 H39 119.7 . . ?
Cl2 C40 H40A 109.7 . . ?
Cl2 C40 H40B 109.7 . . ?
Cl4 C40 Cl2 109.6(2) . . ?
Cl4 C40 H40A 109.7 . . ?
Cl4 C40 H40B 109.7 . . ?
H40A C40 H40B 108.2 . . ?
Cl3 C2 Cl6 111.1(3) . . ?
Cl3 C2 H2A 109.4 . . ?
Cl3 C2 H2B 109.4 . . ?
Cl6 C2 H2A 109.4 . . ?
Cl6 C2 H2B 109.4 . . ?
H2A C2 H2B 108.0 . . ?

loop_
_geom_bond_atom_site_label_1
_geom_bond_atom_site_label_2
_geom_bond_distance
_geom_bond_site_symmetry_2
_geom_bond_publ_flag
P1 N3 1.641(3) . ?
P1 C4 1.788(4) . ?
P1 C6 1.791(4) . ?
P1 C11 1.820(4) . ?
P2 N2 1.638(3) . ?
P2 C7 1.835(4) . ?
P2 C12 1.814(4) . ?
P2 C17 1.787(4) . ?
N2 C15 1.476(5) . ?
N2 C16 1.493(5) . ?
N3 C33 1.465(5) . ?
N3 C35 1.468(5) . ?
C4 C14 1.399(5) . ?
C4 C18 1.391(6) . ?
C5 H5 0.9500 . ?
C5 C11 1.395(5) . ?
C5 C24 1.386(5) . ?
C6 C13 1.404(5) . ?
C6 C19 1.398(6) . ?
C7 C10 1.398(5) . ?
C7 C11 1.424(6) . ?
C8 H8 0.9500 . ?
C8 C12 1.397(6) . ?
C8 C27 1.374(6) . ?
C9 H9 0.9500 . ?
C9 C12 1.399(6) . ?
C9 C23 1.390(6) . ?
C10 H10 0.9500 . ?
C10 C22 1.383(5) . ?
C13 H13 0.9500 . ?
C13 C34 1.387(6) . ?
C14 H14 0.9500 . ?
C14 C30 1.387(6) . ?
C15 H15A 0.9800 . ?
C15 H15B 0.9800 . ?
C15 H15C 0.9800 . ?
C16 H16A 0.9800 . ?
C16 H16B 0.9800 . ?
C16 H16C 0.9800 . ?
C17 C20 1.394(6) . ?
C17 C28 1.404(6) . ?
C18 H18 0.9500 . ?
C18 C25 1.390(6) . ?
C19 H19 0.9500 . ?
C19 C21 1.380(6) . ?
C20 H20 0.9500 . ?
C20 C31 1.386(6) . ?
C21 H21 0.9500 . ?
C21 C39 1.376(6) . ?
C22 H22 0.9500 . ?
C22 C24 1.378(6) . ?
C23 H23 0.9500 . ?
C23 C26 1.376(6) . ?
C24 H24 0.9500 . ?
C25 H25 0.9500 . ?
C25 C37 1.382(6) . ?
C26 H26 0.9500 . ?
C26 C27 1.395(6) . ?
C27 H27 0.9500 . ?
C28 H28 0.9500 . ?
C28 C29 1.382(6) . ?
C29 H29 0.9500 . ?
C29 C38 1.377(7) . ?
C30 H30 0.9500 . ?
C30 C37 1.387(6) . ?
C31 H31 0.9500 . ?
C31 C38 1.380(7) . ?
C33 H33A 0.9800 . ?
C33 H33B 0.9800 . ?
C33 H33C 0.9800 . ?
C34 H34 0.9500 . ?
C34 C39 1.382(7) . ?
C35 H35A 0.9800 . ?
C35 H35B 0.9800 . ?
C35 H35C 0.9800 . ?
C37 H37A 0.9900 . ?
C37 H37B 0.9900 . ?
C38 H38 0.9500 . ?
C39 H39 0.9500 . ?
Cl2 C40 1.776(4) . ?
Cl4 C40 1.773(5) . ?
C40 H40A 0.9900 . ?
C40 H40B 0.9900 . ?
Cl3 C2 1.762(5) . ?
Cl6 C2 1.785(4) . ?
C2 H2A 0.9900 . ?
C2 H2B 0.9900 . ?

loop_
_geom_torsion_atom_site_label_1
_geom_torsion_atom_site_label_2
_geom_torsion_atom_site_label_3
_geom_torsion_atom_site_label_4
_geom_torsion
_geom_torsion_site_symmetry_1
_geom_torsion_site_symmetry_2
_geom_torsion_site_symmetry_3
_geom_torsion_site_symmetry_4
_geom_torsion_publ_flag
P1 C4 C14 C30 176.7(3) . . . . ?
P1 C4 C18 C25 -176.2(3) . . . . ?
P1 C6 C13 C34 -172.6(3) . . . . ?
P1 C6 C19 C21 172.0(3) . . . . ?
P2 C7 C10 C22 178.6(3) . . . . ?
P2 C7 C11 P1 1.0(6) . . . . ?
P2 C7 C11 C5 -178.1(3) . . . . ?
P2 C17 C20 C31 179.5(3) . . . . ?
P2 C17 C28 C29 -178.1(3) . . . . ?
N2 P2 C7 C10 168.4(3) . . . . ?
N2 P2 C7 C11 -13.8(5) . . . . ?
N2 P2 C12 C8 -84.3(3) . . . . ?
N2 P2 C12 C9 93.4(3) . . . . ?
N2 P2 C17 C20 133.2(3) . . . . ?
N2 P2 C17 C28 -47.4(4) . . . . ?
N3 P1 C4 C14 -64.4(4) . . . . ?
N3 P1 C4 C18 110.0(3) . . . . ?
N3 P1 C6 C13 77.6(4) . . . . ?
N3 P1 C6 C19 -93.8(3) . . . . ?
N3 P1 C11 C5 -1.5(4) . . . . ?
N3 P1 C11 C7 179.3(3) . . . . ?
C4 P1 N3 C33 -34.9(3) . . . . ?
C4 P1 N3 C35 165.2(3) . . . . ?
C4 P1 C6 C13 -39.2(4) . . . . ?
C4 P1 C6 C19 149.4(3) . . . . ?
C4 P1 C11 C5 113.7(3) . . . . ?
C4 P1 C11 C7 -65.5(4) . . . . ?
C4 C14 C30 C37 -1.0(7) . . . . ?
C4 C18 C25 C37 -0.1(6) . . . . ?
C6 P1 N3 C33 -160.7(3) . . . . ?
C6 P1 N3 C35 39.4(3) . . . . ?
C6 P1 C4 C14 53.0(4) . . . . ?
C6 P1 C4 C18 -132.6(3) . . . . ?
C6 P1 C11 C5 -117.1(3) . . . . ?
C6 P1 C11 C7 63.7(4) . . . . ?
C6 C13 C34 C39 0.7(7) . . . . ?
C6 C19 C21 C39 1.0(7) . . . . ?
C7 P2 N2 C15 -102.7(3) . . . . ?
C7 P2 N2 C16 101.1(3) . . . . ?
C7 P2 C12 C8 41.4(4) . . . . ?
C7 P2 C12 C9 -140.9(3) . . . . ?
C7 P2 C17 C20 4.3(4) . . . . ?
C7 P2 C17 C28 -176.3(3) . . . . ?
C7 C10 C22 C24 0.5(7) . . . . ?
C9 C23 C26 C27 -0.2(7) . . . . ?
C10 C7 C11 P1 178.7(3) . . . . ?
C10 C7 C11 C5 -0.4(6) . . . . ?
C10 C22 C24 C5 -1.5(6) . . . . ?
C11 P1 N3 C33 82.9(3) . . . . ?
C11 P1 N3 C35 -77.1(3) . . . . ?
C11 P1 C4 C14 175.7(3) . . . . ?
C11 P1 C4 C18 -9.9(4) . . . . ?
C11 P1 C6 C13 -162.6(3) . . . . ?
C11 P1 C6 C19 25.9(4) . . . . ?
C11 C5 C24 C22 1.6(6) . . . . ?
C11 C7 C10 C22 0.5(6) . . . . ?
C12 P2 N2 C15 14.4(4) . . . . ?
C12 P2 N2 C16 -141.8(3) . . . . ?
C12 P2 C7 C10 49.4(3) . . . . ?
C12 P2 C7 C11 -132.8(4) . . . . ?
C12 P2 C17 C20 -108.6(4) . . . . ?
C12 P2 C17 C28 70.8(3) . . . . ?
C12 C8 C27 C26 0.3(6) . . . . ?
C12 C9 C23 C26 0.6(7) . . . . ?
C13 C6 C19 C21 0.4(6) . . . . ?
C13 C34 C39 C21 0.7(7) . . . . ?
C14 C4 C18 C25 -1.8(6) . . . . ?
C14 C30 C37 C25 -1.0(7) . . . . ?
C17 P2 N2 C15 134.3(3) . . . . ?
C17 P2 N2 C16 -21.8(4) . . . . ?
C17 P2 C7 C10 -67.8(3) . . . . ?
C17 P2 C7 C11 110.1(4) . . . . ?
C17 P2 C12 C8 156.5(3) . . . . ?
C17 P2 C12 C9 -25.8(4) . . . . ?
C17 C20 C31 C38 -0.6(6) . . . . ?
C17 C28 C29 C38 -2.3(6) . . . . ?
C18 C4 C14 C30 2.4(6) . . . . ?
C18 C25 C37 C30 1.5(7) . . . . ?
C19 C6 C13 C34 -1.3(6) . . . . ?
C19 C21 C39 C34 -1.6(7) . . . . ?
C20 C17 C28 C29 1.3(6) . . . . ?
C20 C31 C38 C29 -0.5(7) . . . . ?
C23 C9 C12 P2 -178.4(3) . . . . ?
C23 C9 C12 C8 -0.6(6) . . . . ?
C23 C26 C27 C8 -0.3(7) . . . . ?
C24 C5 C11 P1 -179.8(3) . . . . ?
C24 C5 C11 C7 -0.6(6) . . . . ?
C27 C8 C12 P2 177.9(3) . . . . ?
C27 C8 C12 C9 0.1(6) . . . . ?
C28 C17 C20 C31 0.1(6) . . . . ?
C28 C29 C38 C31 1.9(7) . . . . ?
